data_9005262
loop_
_publ_author_name
'Olmi, F.'
'Sabelli, C.'
'Trosti-Ferroni R'

_publ_section_title
;
 The crystal structure of sabelliite
;
_journal_name_full 'European Journal of Mineralogy'
_journal_page_first 1331
_journal_page_last 1337
_journal_volume 7
_journal_year 1995
_chemical_formula_sum 'As2.4 Cu6 H6 O21 Sb0.42 Zn2.86'
_chemical_name_mineral Sabelliite
_space_group_IT_number 147
_symmetry_space_group_name_Hall '-P 3'
_symmetry_space_group_name_H-M 'P -3'
_cell_angle_alpha 90
_cell_angle_beta 90
_cell_angle_gamma 120
_cell_formula_units_Z 1
_cell_length_a 8.197
_cell_length_b 8.197
_cell_length_c 7.312
_cell_volume 425.478
_database_code_amcsd 0006608
_exptl_crystal_density_diffrn 4.454
_cod_original_formula_sum 'Cu6 Zn2.86 As2.4 Sb.42 O21 H6'
_cod_database_code 9005262

loop_
_space_group_symop_operation_xyz
x,y,z
y,-x+y,-z
-x+y,-x,z
-x,-y,-z
-y,x-y,z
x-y,x,-z

loop_
_atom_site_aniso_label
_atom_site_aniso_U_11
_atom_site_aniso_U_22
_atom_site_aniso_U_33
_atom_site_aniso_U_12
_atom_site_aniso_U_13
_atom_site_aniso_U_23
Cu 0.01200 0.00740 0.01625 0.00536 0.00237 0.00053
Zn1 0.00485 0.00485 0.00758 0.00230 0.00000 0.00000
Zn2 0.01404 0.01583 0.01463 0.00791 0.00263 0.00158
As1 0.02374 0.02374 0.01815 0.01174 0.00000 0.00000
As2 0.01251 0.01251 0.01761 0.00613 0.00000 0.00000
Sb 0.01251 0.01251 0.01761 0.00613 0.00000 0.00000
O1 0.01047 0.01098 0.01381 0.00689 0.00026 -0.00079
O2 0.02272 0.01532 0.02925 0.00817 0.01104 0.00237
O3 0.04187 0.02093 0.02438 0.01532 0.00552 -0.00263
O4 0.02017 0.02017 0.03521 0.01021 0.00000 0.00000
O5 0.02425 0.02425 0.01517 0.01200 0.00000 0.00000

loop_
_atom_site_label
_atom_site_fract_x
_atom_site_fract_y
_atom_site_fract_z
_atom_site_occupancy
_atom_site_U_iso_or_equiv
Cu 0.42530 0.29040 0.01800 1.00000 0.01178
Zn1 0.00000 0.00000 0.00000 0.64000 0.00570
Zn2 0.23140 0.00330 0.40860 0.37000 0.01482
As1 0.66667 0.33333 0.44870 1.00000 0.02191
As2 0.00000 0.00000 0.23480 0.20000 0.01418
Sb 0.00000 0.00000 0.23480 0.21000 0.01418
O1 0.36930 0.48200 0.11030 1.00000 0.01115
O2 0.23300 0.07270 0.16440 1.00000 0.02292
O3 0.26130 0.44960 0.46500 1.00000 0.02913
O4 0.00000 0.00000 0.50000 1.00000 0.02533
O5 0.66667 0.33333 0.22350 1.00000 0.02128
H 0.35000 0.47000 0.22000 1.00000 0.04179

loop_
_cod_changelog_entry_id
_cod_changelog_entry_author
_cod_changelog_entry_date
_cod_changelog_entry_text
1
;cod-tools version 3.10.1
Id: cif_fix_AMCSD_atom_labels 10224 2024-08-07 11:09:31Z saulius
;
2024-08-07T19:39:27+03:00
;Changed the following '_atom_site_label' values:
the first duplicated label 'As'  converted to 'As1'
duplicated label 'As' at index 4 converted to 'As2'
;

loop_
_cod_related_entry_id
_cod_related_entry_database
_cod_related_entry_code
1 AMCSD 0006608
